data_4085446
loop_
_publ_author_name
'Das, Raj K.'
'Barnea, Eyal'
'Andrea, Tamer'
'Kapon, Moshe'
'Fridman, Natalia'
'Botoshansky, Mark'
'Eisen, Moris S.'

_publ_section_title
;
 Group 4 Lanthanide and Actinide Organometallic Inclusion Complexes
;
_journal_issue 4
_journal_name_full Organometallics
_journal_page_first 742
_journal_paper_doi 10.1021/om501103v
_journal_volume 34
_journal_year 2015
_chemical_formula_moiety 'C48 H48 B3 Cl O15 Th, C7 H8, C4 H8 O'
_chemical_formula_sum 'C59 H64 B3 Cl O16 Th'
_chemical_formula_weight 1329.02
_chemical_name_systematic
; 
 ? 
;
_space_group_IT_number 14
_symmetry_cell_setting monoclinic
_symmetry_space_group_name_Hall '-P 2yn'
_symmetry_space_group_name_H-M 'P 1 21/n 1'
_atom_sites_solution_hydrogens geom
_atom_sites_solution_primary direct
_atom_sites_solution_secondary difmap
_audit_creation_method SHELXL-97
_cell_angle_alpha 90.00
_cell_angle_beta 102.1090(17)
_cell_angle_gamma 90.00
_cell_formula_units_Z 4
_cell_length_a 9.8360(3)
_cell_length_b 30.3150(9)
_cell_length_c 19.0820(4)
_cell_measurement_reflns_used 6927
_cell_measurement_temperature 110(2)
_cell_measurement_theta_max 25.00
_cell_measurement_theta_min 2.30
_cell_volume 5563.2(3)
_computing_cell_refinement Denzo
_computing_data_collection 'Collect, Nonius B.V.'
_computing_data_reduction Denzo
_computing_molecular_graphics 'Mercury 2.4'
_computing_structure_refinement 'SHELXL-97 (Sheldrick, 1997)'
_computing_structure_solution DIRDIF-96
_diffrn_ambient_temperature 110(2)
_diffrn_detector_area_resol_mean '56 microns'
_diffrn_measured_fraction_theta_full 0.994
_diffrn_measured_fraction_theta_max 0.994
_diffrn_measurement_device_type 'Nonius KappaCCD'
_diffrn_measurement_method '0.8 deg. Phi & Omega scans'
_diffrn_radiation_monochromator graphite
_diffrn_radiation_source 'fine-focus sealed tube'
_diffrn_radiation_type MoK\a
_diffrn_radiation_wavelength 0.71073
_diffrn_reflns_av_R_equivalents 0.0630
_diffrn_reflns_av_sigmaI/netI 0.0747
_diffrn_reflns_limit_h_max 11
_diffrn_reflns_limit_h_min 0
_diffrn_reflns_limit_k_max 36
_diffrn_reflns_limit_k_min 0
_diffrn_reflns_limit_l_max 22
_diffrn_reflns_limit_l_min -22
_diffrn_reflns_number 26855
_diffrn_reflns_theta_full 25.00
_diffrn_reflns_theta_max 25.00
_diffrn_reflns_theta_min 2.28
_diffrn_standards_decay_% none
_diffrn_standards_interval_count none
_diffrn_standards_interval_time none
_diffrn_standards_number none
_exptl_absorpt_coefficient_mu 2.800
_exptl_absorpt_correction_T_max 0.6788
_exptl_absorpt_correction_T_min 0.6044
_exptl_absorpt_correction_type multi-scan
_exptl_absorpt_process_details
;
'HKL Denzo and Scalepack (Otwinowski & Minor 1997)' 
;
_exptl_crystal_colour colorless
_exptl_crystal_density_diffrn 1.587
_exptl_crystal_density_method 'not measured'
_exptl_crystal_description prism
_exptl_crystal_F_000 2672
_exptl_crystal_size_max 0.20
_exptl_crystal_size_mid 0.15
_exptl_crystal_size_min 0.15
_refine_diff_density_max 1.997
_refine_diff_density_min -0.954
_refine_diff_density_rms 0.132
_refine_ls_extinction_method none
_refine_ls_goodness_of_fit_ref 1.068
_refine_ls_hydrogen_treatment constr
_refine_ls_matrix_type full
_refine_ls_number_parameters 722
_refine_ls_number_reflns 9739
_refine_ls_number_restraints 0
_refine_ls_restrained_S_all 1.068
_refine_ls_R_factor_all 0.0836
_refine_ls_R_factor_gt 0.0490
_refine_ls_shift/su_max 0.035
_refine_ls_shift/su_mean 0.028
_refine_ls_structure_factor_coef Fsqd
_refine_ls_weighting_details 'calc w=1/[\s^2^(Fo^2^)+(0.0585P)^2^+0.7028P] where P=(Fo^2^+2Fc^2^)/3'
_refine_ls_weighting_scheme calc
_refine_ls_wR_factor_gt 0.1059
_refine_ls_wR_factor_ref 0.1178
_reflns_number_gt 6927
_reflns_number_total 9739
_reflns_threshold_expression >2sigma(I)
_cod_data_source_file om501103v_si_002.cif
_cod_data_source_block eis1
_cod_depositor_comments 'Adding full bibliography for 4085446--4085451.cif.'
_cod_original_sg_symbol_H-M 'P 21/n'
_cod_database_code 4085446

loop_
_symmetry_equiv_pos_as_xyz
'x, y, z'
'-x+1/2, y+1/2, -z+1/2'
'-x, -y, -z'
'x-1/2, -y-1/2, z-1/2'

loop_
_atom_site_label
_atom_site_type_symbol
_atom_site_fract_x
_atom_site_fract_y
_atom_site_fract_z
_atom_site_U_iso_or_equiv
_atom_site_adp_type
_atom_site_occupancy
_atom_site_symmetry_multiplicity
_atom_site_calc_flag
_atom_site_refinement_flags
Th Th 0.50816(3) 0.362965(7) 0.274789(11) 0.02582(10) Uani 1 1 d .
Cl Cl 0.5021(2) 0.32730(7) 0.14607(10) 0.0544(5) Uani 1 1 d .
B1 B 0.6665(9) 0.4010(2) 0.4294(4) 0.0293(19) Uani 1 1 d .
O2 O 0.6009(4) 0.41676(14) 0.4863(2) 0.0291(10) Uani 1 1 d .
C3 C 0.7088(7) 0.4297(2) 0.5408(3) 0.0269(15) Uani 1 1 d .
C4 C 0.6996(7) 0.4485(2) 0.6059(3) 0.0303(16) Uani 1 1 d .
H4 H 0.6126 0.4542 0.6182 0.036 Uiso 1 1 calc R
C5 C 0.8258(8) 0.4585(2) 0.6525(3) 0.0348(18) Uani 1 1 d .
H5 H 0.8242 0.4713 0.6978 0.042 Uiso 1 1 calc R
C6 C 0.9506(8) 0.4506(2) 0.6349(3) 0.0361(18) Uani 1 1 d .
H6 H 1.0339 0.4576 0.6682 0.043 Uiso 1 1 calc R
C7 C 0.9583(8) 0.4323(2) 0.5683(3) 0.0376(18) Uani 1 1 d .
H7 H 1.0451 0.4272 0.5553 0.045 Uiso 1 1 calc R
C8 C 0.8358(7) 0.4224(2) 0.5230(3) 0.0276(16) Uani 1 1 d .
O9 O 0.8157(5) 0.40419(14) 0.4550(2) 0.0307(11) Uani 1 1 d .
O10 O 0.6145(5) 0.42216(13) 0.3589(2) 0.0283(11) Uani 1 1 d .
C11 C 0.6068(7) 0.4665(2) 0.3418(3) 0.0267(15) Uani 1 1 d .
C12 C 0.6801(7) 0.4994(2) 0.3826(3) 0.0321(17) Uani 1 1 d .
H12 H 0.7389 0.4930 0.4276 0.039 Uiso 1 1 calc R
C13 C 0.6663(7) 0.5423(2) 0.3567(3) 0.0316(16) Uani 1 1 d .
H13 H 0.7164 0.5654 0.3844 0.038 Uiso 1 1 calc R
C14 C 0.5801(8) 0.5521(2) 0.2906(3) 0.0350(17) Uani 1 1 d .
H14 H 0.5723 0.5816 0.2733 0.042 Uiso 1 1 calc R
C15 C 0.5057(7) 0.5184(2) 0.2501(4) 0.0332(17) Uani 1 1 d .
H15 H 0.4470 0.5245 0.2050 0.040 Uiso 1 1 calc R
C16 C 0.5182(7) 0.4763(2) 0.2763(3) 0.0255(15) Uani 1 1 d .
O17 O 0.4477(5) 0.44022(13) 0.2419(2) 0.0267(10) Uani 1 1 d .
B18 B 0.3113(8) 0.4394(3) 0.1856(4) 0.0288(18) Uani 1 1 d .
O19 O 0.2076(5) 0.46863(14) 0.1995(2) 0.0294(11) Uani 1 1 d .
C20 C 0.1785(7) 0.4971(2) 0.1420(3) 0.0280(16) Uani 1 1 d .
C21 C 0.0927(8) 0.5324(2) 0.1318(3) 0.0408(19) Uani 1 1 d .
H21 H 0.0396 0.5404 0.1661 0.049 Uiso 1 1 calc R
C22 C 0.0849(9) 0.5568(3) 0.0690(4) 0.056(2) Uani 1 1 d .
H22 H 0.0241 0.5815 0.0599 0.067 Uiso 1 1 calc R
C23 C 0.1628(9) 0.5459(3) 0.0208(4) 0.055(2) Uani 1 1 d .
H23 H 0.1572 0.5637 -0.0207 0.065 Uiso 1 1 calc R
C24 C 0.2511(9) 0.5094(2) 0.0303(4) 0.046(2) Uani 1 1 d .
H24 H 0.3046 0.5016 -0.0039 0.056 Uiso 1 1 calc R
C25 C 0.2566(8) 0.4850(2) 0.0924(3) 0.0335(17) Uani 1 1 d .
O26 O 0.3361(5) 0.44904(14) 0.1145(2) 0.0309(11) Uani 1 1 d .
O27 O 0.2912(5) 0.39142(14) 0.1982(2) 0.0312(11) Uani 1 1 d .
C28 C 0.1765(7) 0.3662(2) 0.1707(3) 0.0297(16) Uani 1 1 d .
C29 C 0.0671(8) 0.3782(2) 0.1182(3) 0.0352(17) Uani 1 1 d .
H29 H 0.0660 0.4064 0.0965 0.042 Uiso 1 1 calc R
C30 C -0.0434(7) 0.3493(2) 0.0961(3) 0.0344(17) Uani 1 1 d .
H30 H -0.1193 0.3578 0.0590 0.041 Uiso 1 1 calc R
C31 C -0.0432(8) 0.3088(2) 0.1275(4) 0.0394(18) Uani 1 1 d .
H31 H -0.1203 0.2896 0.1132 0.047 Uiso 1 1 calc R
C32 C 0.0696(7) 0.2957(2) 0.1802(3) 0.0316(16) Uani 1 1 d .
H32 H 0.0708 0.2673 0.2014 0.038 Uiso 1 1 calc R
C33 C 0.1783(7) 0.3239(2) 0.2010(3) 0.0300(16) Uani 1 1 d .
O34 O 0.2965(5) 0.31502(13) 0.2530(2) 0.0300(11) Uani 1 1 d .
B35 B 0.3384(9) 0.2727(2) 0.2928(4) 0.0324(19) Uani 1 1 d .
O36 O 0.3636(5) 0.23741(14) 0.2460(2) 0.0358(12) Uani 1 1 d .
C37 C 0.2975(7) 0.2015(2) 0.2665(4) 0.0351(17) Uani 1 1 d .
C38 C 0.2918(9) 0.1589(2) 0.2398(4) 0.047(2) Uani 1 1 d .
H38 H 0.3356 0.1514 0.2016 0.057 Uiso 1 1 calc R
C39 C 0.2212(10) 0.1281(2) 0.2705(5) 0.058(2) Uani 1 1 d .
H39 H 0.2164 0.0987 0.2531 0.069 Uiso 1 1 calc R
C40 C 0.1563(9) 0.1386(2) 0.3261(4) 0.052(2) Uani 1 1 d .
H40 H 0.1085 0.1163 0.3464 0.063 Uiso 1 1 calc R
C41 C 0.1610(8) 0.1818(2) 0.3525(4) 0.0396(18) Uani 1 1 d .
H41 H 0.1169 0.1896 0.3905 0.048 Uiso 1 1 calc R
C42 C 0.2318(7) 0.2124(2) 0.3211(3) 0.0321(17) Uani 1 1 d .
O43 O 0.2494(5) 0.25705(14) 0.3377(2) 0.0333(11) Uani 1 1 d .
O44 O 0.4737(4) 0.29341(13) 0.3349(2) 0.0275(10) Uani 1 1 d .
C45 C 0.5485(7) 0.2820(2) 0.4027(3) 0.0303(16) Uani 1 1 d .
C46 C 0.5531(8) 0.2405(2) 0.4321(4) 0.0407(19) Uani 1 1 d .
H46 H 0.5008 0.2171 0.4065 0.049 Uiso 1 1 calc R
C47 C 0.6359(8) 0.2331(2) 0.5005(4) 0.044(2) Uani 1 1 d .
H47 H 0.6391 0.2046 0.5214 0.052 Uiso 1 1 calc R
C48 C 0.7118(8) 0.2665(2) 0.5371(4) 0.0425(19) Uani 1 1 d .
H48 H 0.7668 0.2612 0.5835 0.051 Uiso 1 1 calc R
C49 C 0.7094(8) 0.3085(2) 0.5072(3) 0.0365(18) Uani 1 1 d .
H49 H 0.7633 0.3316 0.5326 0.044 Uiso 1 1 calc R
C50 C 0.6274(7) 0.3160(2) 0.4397(3) 0.0293(16) Uani 1 1 d .
O51 O 0.6201(4) 0.35514(13) 0.4034(2) 0.0267(10) Uani 1 1 d .
O52 O 0.3342(5) 0.38715(14) 0.3566(2) 0.0297(11) Uani 1 1 d .
C53 C 0.2833(8) 0.4320(2) 0.3655(4) 0.0390(19) Uani 1 1 d .
H53A H 0.3615 0.4532 0.3735 0.047 Uiso 1 1 calc R
H53B H 0.2151 0.4410 0.3221 0.047 Uiso 1 1 calc R
C54 C 0.2179(10) 0.4311(2) 0.4276(4) 0.062(3) Uani 1 1 d .
H54A H 0.1276 0.4468 0.4166 0.074 Uiso 1 1 calc R
H54B H 0.2785 0.4456 0.4692 0.074 Uiso 1 1 calc R
C55 C 0.1974(9) 0.3847(2) 0.4432(4) 0.054(2) Uani 1 1 d .
H55A H 0.2186 0.3797 0.4957 0.064 Uiso 1 1 calc R
H55B H 0.0997 0.3759 0.4239 0.064 Uiso 1 1 calc R
C56 C 0.2904(9) 0.3590(2) 0.4097(4) 0.049(2) Uani 1 1 d .
H56A H 0.2421 0.3325 0.3863 0.058 Uiso 1 1 calc R
H56B H 0.3722 0.3493 0.4460 0.058 Uiso 1 1 calc R
O57 O 0.7238(5) 0.31223(14) 0.2924(2) 0.0347(11) Uani 1 1 d .
C58 C 0.7207(9) 0.2688(2) 0.2574(4) 0.048(2) Uani 1 1 d .
H58A H 0.7422 0.2718 0.2092 0.057 Uiso 1 1 calc R
H58B H 0.6278 0.2550 0.2523 0.057 Uiso 1 1 calc R
C59 C 0.8998(9) 0.2713(3) 0.3654(4) 0.058(2) Uani 1 1 d .
H59A H 0.8634 0.2661 0.4093 0.070 Uiso 1 1 calc R
H59B H 1.0017 0.2667 0.3765 0.070 Uiso 1 1 calc R
C60 C 0.8295(9) 0.2414(2) 0.3052(4) 0.059(2) Uani 1 1 d .
H60A H 0.8980 0.2301 0.2782 0.070 Uiso 1 1 calc R
H60B H 0.7861 0.2159 0.3245 0.070 Uiso 1 1 calc R
C61 C 0.8636(8) 0.3166(2) 0.3362(4) 0.046(2) Uani 1 1 d .
H61A H 0.8651 0.3381 0.3755 0.055 Uiso 1 1 calc R
H61B H 0.9297 0.3265 0.3068 0.055 Uiso 1 1 calc R
O62 O 0.7057(5) 0.40355(15) 0.2319(2) 0.0356(12) Uani 1 1 d .
C63 C 0.8467(8) 0.4156(3) 0.2664(4) 0.049(2) Uani 1 1 d .
H63A H 0.9146 0.3949 0.2528 0.059 Uiso 1 1 calc R
H63B H 0.8583 0.4154 0.3192 0.059 Uiso 1 1 calc R
C64 C 0.8659(10) 0.4616(3) 0.2394(4) 0.065(3) Uani 1 1 d .
H64A H 0.8313 0.4841 0.2690 0.078 Uiso 1 1 calc R
H64B H 0.9651 0.4676 0.2400 0.078 Uiso 1 1 calc R
C65 C 0.7813(11) 0.4615(3) 0.1643(4) 0.070(3) Uani 1 1 d .
H65A H 0.8423 0.4600 0.1292 0.084 Uiso 1 1 calc R
H65B H 0.7237 0.4885 0.1550 0.084 Uiso 1 1 calc R
C66 C 0.6908(9) 0.4211(2) 0.1594(4) 0.045(2) Uani 1 1 d .
H66A H 0.5925 0.4289 0.1394 0.054 Uiso 1 1 calc R
H66B H 0.7205 0.3988 0.1277 0.054 Uiso 1 1 calc R
O67 O 0.4069(10) 0.4296(3) -0.0915(5) 0.113(3) Uani 1 1 d .
C68 C 0.2713(15) 0.4169(5) -0.1197(8) 0.140(6) Uani 1 1 d .
H68A H 0.2607 0.4104 -0.1714 0.168 Uiso 1 1 calc R
H68B H 0.2073 0.4413 -0.1146 0.168 Uiso 1 1 calc R
C69 C 0.2316(16) 0.3741(4) -0.0791(10) 0.146(6) Uani 1 1 d .
H69A H 0.1673 0.3810 -0.0471 0.175 Uiso 1 1 calc R
H69B H 0.1924 0.3502 -0.1127 0.175 Uiso 1 1 calc R
C70 C 0.368(2) 0.3643(5) -0.0404(9) 0.153(7) Uani 1 1 d .
H70A H 0.4074 0.3404 -0.0656 0.184 Uiso 1 1 calc R
H70B H 0.3627 0.3532 0.0077 0.184 Uiso 1 1 calc R
C71 C 0.4607(13) 0.4014(4) -0.0324(6) 0.094(4) Uani 1 1 d .
H71A H 0.4621 0.4167 0.0136 0.113 Uiso 1 1 calc R
H71B H 0.5565 0.3918 -0.0336 0.113 Uiso 1 1 calc R
C72 C 0.6825(18) 0.1496(5) 0.2173(9) 0.162(7) Uani 1 1 d .
H72A H 0.6160 0.1672 0.2373 0.244 Uiso 1 1 calc R
H72B H 0.7701 0.1472 0.2527 0.244 Uiso 1 1 calc R
H72C H 0.6443 0.1201 0.2052 0.244 Uiso 1 1 calc R
C73 C 0.7095(18) 0.1724(4) 0.1484(7) 0.094(5) Uani 1 1 d .
C74 C 0.865(3) 0.1718(5) 0.1378(8) 0.225(15) Uani 1 1 d .
H74 H 0.9460 0.1587 0.1660 0.270 Uiso 1 1 calc R
C75 C 0.8501(12) 0.1925(6) 0.0846(11) 0.152(9) Uani 1 1 d .
H75 H 0.9341 0.1909 0.0676 0.183 Uiso 1 1 calc R
C76 C 0.7526(19) 0.2195(4) 0.0350(6) 0.124(6) Uani 1 1 d .
H76 H 0.7741 0.2349 -0.0046 0.149 Uiso 1 1 calc R
C77 C 0.6220(15) 0.2197(3) 0.0538(5) 0.096(4) Uani 1 1 d .
H77 H 0.5479 0.2365 0.0266 0.116 Uiso 1 1 calc R
C78 C 0.6019(12) 0.1959(3) 0.1109(6) 0.074(3) Uani 1 1 d .
H78 H 0.5141 0.1957 0.1242 0.088 Uiso 1 1 calc R

loop_
_atom_site_aniso_label
_atom_site_aniso_U_11
_atom_site_aniso_U_22
_atom_site_aniso_U_33
_atom_site_aniso_U_23
_atom_site_aniso_U_13
_atom_site_aniso_U_12
Th 0.02603(16) 0.02286(15) 0.02712(14) -0.00160(11) 0.00231(10) 0.00040(12)
Cl 0.0554(15) 0.0577(13) 0.0471(11) -0.0054(9) 0.0042(10) 0.0070(11)
B1 0.035(5) 0.022(4) 0.029(4) -0.001(3) 0.004(4) 0.006(4)
O2 0.022(3) 0.032(3) 0.031(2) -0.001(2) 0.003(2) 0.001(2)
C3 0.025(4) 0.024(4) 0.030(4) 0.004(3) 0.002(3) -0.003(3)
C4 0.034(5) 0.029(4) 0.031(4) 0.002(3) 0.012(3) 0.000(3)
C5 0.048(5) 0.027(4) 0.026(3) -0.005(3) 0.000(3) -0.003(4)
C6 0.030(5) 0.040(4) 0.034(4) -0.005(3) -0.003(3) 0.005(4)
C7 0.029(5) 0.044(5) 0.036(4) -0.007(3) -0.002(3) 0.004(4)
C8 0.029(4) 0.022(4) 0.031(4) -0.004(3) 0.005(3) 0.002(3)
O9 0.022(3) 0.041(3) 0.027(2) -0.008(2) 0.002(2) 0.004(2)
O10 0.030(3) 0.024(3) 0.029(2) 0.0007(19) 0.002(2) 0.002(2)
C11 0.025(4) 0.026(4) 0.029(3) -0.001(3) 0.005(3) 0.001(3)
C12 0.026(4) 0.034(4) 0.036(4) -0.001(3) 0.003(3) 0.000(3)
C13 0.021(4) 0.024(4) 0.048(4) -0.012(3) 0.003(3) -0.004(3)
C14 0.038(5) 0.028(4) 0.039(4) 0.005(3) 0.009(3) 0.000(3)
C15 0.032(5) 0.029(4) 0.035(3) -0.005(3) 0.000(3) 0.000(3)
C16 0.023(4) 0.024(4) 0.029(3) -0.005(3) 0.003(3) -0.004(3)
O17 0.025(3) 0.023(2) 0.030(2) -0.0030(19) 0.001(2) 0.000(2)
B18 0.022(5) 0.029(5) 0.032(4) -0.005(3) -0.004(3) 0.003(4)
O19 0.031(3) 0.030(3) 0.026(2) 0.003(2) 0.002(2) 0.004(2)
C20 0.023(4) 0.025(4) 0.034(4) 0.001(3) 0.002(3) 0.004(3)
C21 0.048(5) 0.037(4) 0.037(4) -0.001(3) 0.005(4) 0.010(4)
C22 0.065(7) 0.044(5) 0.054(5) 0.015(4) 0.001(5) 0.015(5)
C23 0.075(7) 0.047(5) 0.039(4) 0.020(4) 0.005(4) 0.011(5)
C24 0.057(6) 0.047(5) 0.033(4) 0.007(4) 0.003(4) 0.009(4)
C25 0.040(5) 0.033(4) 0.024(3) 0.000(3) -0.003(3) 0.005(4)
O26 0.035(3) 0.030(3) 0.026(2) 0.0010(19) 0.001(2) 0.007(2)
O27 0.026(3) 0.023(3) 0.039(3) 0.002(2) -0.007(2) -0.008(2)
C28 0.023(4) 0.029(4) 0.035(4) -0.006(3) 0.002(3) -0.005(3)
C29 0.035(5) 0.030(4) 0.036(4) -0.001(3) -0.004(3) 0.000(3)
C30 0.017(4) 0.047(5) 0.034(4) -0.004(3) -0.006(3) 0.003(3)
C31 0.032(5) 0.041(5) 0.043(4) -0.009(4) 0.003(4) -0.009(4)
C32 0.030(4) 0.024(4) 0.040(4) -0.005(3) 0.005(3) -0.013(3)
C33 0.024(4) 0.033(4) 0.031(4) -0.004(3) 0.002(3) 0.004(3)
O34 0.029(3) 0.020(2) 0.038(2) -0.0011(19) 0.000(2) -0.002(2)
B35 0.032(5) 0.022(4) 0.045(5) -0.001(4) 0.011(4) -0.002(4)
O36 0.040(3) 0.025(3) 0.043(3) -0.001(2) 0.010(2) -0.001(2)
C37 0.025(4) 0.037(4) 0.043(4) 0.005(3) 0.008(3) -0.002(3)
C38 0.058(6) 0.032(4) 0.056(5) -0.009(4) 0.023(4) -0.006(4)
C39 0.076(7) 0.022(4) 0.082(6) -0.003(4) 0.033(5) -0.003(4)
C40 0.065(6) 0.027(4) 0.066(5) 0.002(4) 0.019(5) -0.014(4)
C41 0.037(5) 0.028(4) 0.053(4) 0.004(3) 0.009(4) 0.001(4)
C42 0.031(5) 0.021(4) 0.041(4) 0.001(3) 0.000(3) -0.002(3)
O43 0.030(3) 0.027(3) 0.044(3) -0.002(2) 0.008(2) -0.003(2)
O44 0.021(3) 0.027(2) 0.033(2) 0.0016(19) 0.001(2) 0.002(2)
C45 0.032(4) 0.028(4) 0.031(4) 0.007(3) 0.007(3) 0.007(3)
C46 0.037(5) 0.030(4) 0.052(5) 0.008(3) 0.003(4) -0.010(4)
C47 0.041(5) 0.039(5) 0.048(4) 0.020(4) 0.004(4) -0.004(4)
C48 0.044(5) 0.045(5) 0.035(4) 0.011(4) 0.000(4) -0.005(4)
C49 0.040(5) 0.036(4) 0.033(4) 0.001(3) 0.006(3) -0.004(4)
C50 0.030(4) 0.028(4) 0.031(4) 0.004(3) 0.008(3) 0.000(3)
O51 0.023(3) 0.027(3) 0.027(2) 0.0021(19) -0.0022(19) 0.001(2)
O52 0.032(3) 0.024(3) 0.033(2) 0.003(2) 0.005(2) -0.001(2)
C53 0.053(6) 0.025(4) 0.044(4) 0.004(3) 0.021(4) 0.009(4)
C54 0.095(8) 0.040(5) 0.066(5) 0.007(4) 0.051(5) 0.013(5)
C55 0.070(7) 0.033(5) 0.072(5) 0.009(4) 0.047(5) 0.012(4)
C56 0.065(6) 0.032(4) 0.060(5) 0.008(4) 0.040(5) -0.004(4)
O57 0.031(3) 0.032(3) 0.040(3) -0.003(2) 0.005(2) 0.006(2)
C58 0.061(6) 0.027(4) 0.060(5) -0.012(4) 0.021(4) -0.002(4)
C59 0.052(6) 0.071(6) 0.053(5) 0.005(5) 0.011(4) 0.025(5)
C60 0.060(6) 0.034(5) 0.084(6) 0.016(4) 0.019(5) 0.022(4)
C61 0.030(5) 0.049(5) 0.056(5) -0.008(4) 0.006(4) 0.008(4)
O62 0.039(3) 0.036(3) 0.032(2) 0.007(2) 0.009(2) 0.004(2)
C63 0.033(5) 0.064(6) 0.050(4) 0.003(4) 0.007(4) -0.008(4)
C64 0.068(7) 0.066(6) 0.070(6) -0.011(5) 0.038(5) -0.019(5)
C65 0.095(8) 0.055(6) 0.065(6) 0.007(5) 0.029(6) -0.011(6)
C66 0.053(6) 0.047(5) 0.037(4) 0.013(4) 0.014(4) 0.008(4)
O67 0.092(7) 0.126(7) 0.129(7) 0.026(6) 0.040(6) 0.012(6)
C68 0.084(11) 0.129(12) 0.173(13) 0.066(10) -0.052(10) 0.000(9)
C69 0.093(12) 0.080(10) 0.26(2) -0.008(11) 0.035(13) 0.031(9)
C70 0.165(18) 0.120(13) 0.175(15) 0.088(11) 0.040(13) 0.016(13)
C71 0.087(10) 0.116(10) 0.080(7) -0.027(7) 0.017(7) 0.010(8)
C72 0.176(18) 0.111(11) 0.177(16) -0.023(11) -0.016(13) -0.023(11)
C73 0.145(14) 0.054(7) 0.081(8) -0.002(6) 0.016(9) -0.045(8)
C74 0.49(5) 0.060(10) 0.088(11) -0.016(8) -0.020(18) -0.096(18)
C75 0.036(7) 0.138(14) 0.250(19) -0.165(14) -0.042(10) 0.039(8)
C76 0.224(17) 0.087(9) 0.100(9) -0.073(7) 0.125(11) -0.112(10)
C77 0.164(14) 0.069(7) 0.050(6) -0.018(5) 0.007(7) -0.003(8)
C78 0.063(8) 0.082(8) 0.076(7) -0.013(6) 0.013(6) -0.001(6)

loop_
_atom_type_symbol
_atom_type_description
_atom_type_scat_dispersion_real
_atom_type_scat_dispersion_imag
_atom_type_scat_source
C C 0.0033 0.0016 'International Tables Vol C Tables 4.2.6.8 and 6.1.1.4'
H H 0.0000 0.0000 'International Tables Vol C Tables 4.2.6.8 and 6.1.1.4'
B B 0.0013 0.0007 'International Tables Vol C Tables 4.2.6.8 and 6.1.1.4'
O O 0.0106 0.0060 'International Tables Vol C Tables 4.2.6.8 and 6.1.1.4'
Cl Cl 0.1484 0.1585 'International Tables Vol C Tables 4.2.6.8 and 6.1.1.4'
Th Th -7.2400 8.8979 'International Tables Vol C Tables 4.2.6.8 and 6.1.1.4'

loop_
_geom_angle_atom_site_label_1
_geom_angle_atom_site_label_2
_geom_angle_atom_site_label_3
_geom_angle
O44 Th O17 152.20(14)
O44 Th O27 112.86(14)
O17 Th O27 52.15(14)
O44 Th O51 62.12(13)
O17 Th O51 112.08(13)
O27 Th O51 140.01(14)
O44 Th O10 113.49(13)
O17 Th O10 61.64(13)
O27 Th O10 108.87(13)
O51 Th O10 52.53(13)
O44 Th O34 52.24(14)
O17 Th O34 111.21(14)
O27 Th O34 61.30(13)
O51 Th O34 106.87(13)
O10 Th O34 138.54(14)
O44 Th O62 138.21(14)
O17 Th O62 67.84(14)
O27 Th O62 105.10(14)
O51 Th O62 98.75(14)
O10 Th O62 67.46(13)
O34 Th O62 151.93(13)
O44 Th O57 67.55(14)
O17 Th O57 138.27(14)
O27 Th O57 150.10(14)
O51 Th O57 68.43(13)
O10 Th O57 97.05(14)
O34 Th O57 107.91(14)
O62 Th O57 70.88(14)
O44 Th O52 78.07(13)
O17 Th O52 74.69(13)
O27 Th O52 70.62(13)
O51 Th O52 69.60(13)
O10 Th O52 69.91(14)
O34 Th O52 68.97(13)
O62 Th O52 132.74(13)
O57 Th O52 134.55(13)
O44 Th Cl 95.91(10)
O17 Th Cl 101.11(10)
O27 Th Cl 75.41(11)
O51 Th Cl 142.17(10)
O10 Th Cl 144.10(11)
O34 Th Cl 75.80(11)
O62 Th Cl 76.94(11)
O57 Th Cl 74.84(10)
O52 Th Cl 139.52(11)
O9 B1 O2 107.6(5)
O9 B1 O10 114.1(6)
O2 B1 O10 114.4(6)
O9 B1 O51 112.7(5)
O2 B1 O51 113.4(6)
O10 B1 O51 94.4(5)
C3 O2 B1 105.4(5)
O2 C3 C8 111.2(5)
O2 C3 C4 127.5(6)
C8 C3 C4 121.3(6)
C3 C4 C5 116.3(6)
C3 C4 H4 121.9
C5 C4 H4 121.9
C6 C5 C4 122.0(6)
C6 C5 H5 119.0
C4 C5 H5 119.0
C5 C6 C7 121.1(7)
C5 C6 H6 119.5
C7 C6 H6 119.5
C8 C7 C6 117.0(7)
C8 C7 H7 121.5
C6 C7 H7 121.5
C7 C8 C3 122.4(6)
C7 C8 O9 128.0(6)
C3 C8 O9 109.6(6)
C8 O9 B1 106.1(5)
C11 O10 B1 128.8(5)
C11 O10 Th 123.7(3)
B1 O10 Th 107.0(4)
C12 C11 O10 125.3(6)
C12 C11 C16 120.5(6)
O10 C11 C16 114.2(5)
C11 C12 C13 118.6(6)
C11 C12 H12 120.7
C13 C12 H12 120.7
C12 C13 C14 121.0(6)
C12 C13 H13 119.5
C14 C13 H13 119.5
C15 C14 C13 119.6(6)
C15 C14 H14 120.2
C13 C14 H14 120.2
C16 C15 C14 119.1(6)
C16 C15 H15 120.5
C14 C15 H15 120.5
C15 C16 O17 124.5(5)
C15 C16 C11 121.1(6)
O17 C16 C11 114.4(5)
C16 O17 B18 128.5(5)
C16 O17 Th 124.0(3)
B18 O17 Th 107.0(4)
O19 B18 O26 108.5(5)
O19 B18 O27 116.9(6)
O26 B18 O27 113.5(5)
O19 B18 O17 114.6(5)
O26 B18 O17 110.9(6)
O27 B18 O17 91.6(5)
C20 O19 B18 106.2(5)
C21 C20 O19 129.0(6)
C21 C20 C25 122.1(6)
O19 C20 C25 108.9(5)
C20 C21 C22 117.6(7)
C20 C21 H21 121.2
C22 C21 H21 121.2
C23 C22 C21 121.0(8)
C23 C22 H22 119.5
C21 C22 H22 119.5
C22 C23 C24 122.1(7)
C22 C23 H23 119.0
C24 C23 H23 119.0
C25 C24 C23 116.4(7)
C25 C24 H24 121.8
C23 C24 H24 121.8
O26 C25 C20 111.5(5)
O26 C25 C24 127.6(7)
C20 C25 C24 120.8(7)
C25 O26 B18 104.6(5)
C28 O27 B18 127.3(5)
C28 O27 Th 124.7(4)
B18 O27 Th 107.9(4)
C29 C28 O27 126.5(6)
C29 C28 C33 119.2(6)
O27 C28 C33 114.4(6)
C28 C29 C30 120.2(7)
C28 C29 H29 119.9
C30 C29 H29 119.9
C31 C30 C29 120.3(6)
C31 C30 H30 119.8
C29 C30 H30 119.9
C30 C31 C32 120.1(7)
C30 C31 H31 119.9
C32 C31 H31 119.9
C33 C32 C31 119.3(6)
C33 C32 H32 120.3
C31 C32 H32 120.3
C32 C33 O34 125.2(6)
C32 C33 C28 120.8(6)
O34 C33 C28 114.0(6)
C33 O34 B35 128.7(5)
C33 O34 Th 123.4(4)
B35 O34 Th 106.3(4)
O43 B35 O36 109.3(6)
O43 B35 O34 116.7(6)
O36 B35 O34 112.6(5)
O43 B35 O44 113.2(6)
O36 B35 O44 112.5(6)
O34 B35 O44 91.8(5)
C37 O36 B35 105.0(5)
O36 C37 C42 110.6(6)
O36 C37 C38 128.4(6)
C42 C37 C38 121.0(6)
C39 C38 C37 117.6(7)
C39 C38 H38 121.2
C37 C38 H38 121.2
C38 C39 C40 122.0(7)
C38 C39 H39 119.0
C40 C39 H39 119.0
C39 C40 C41 120.2(7)
C39 C40 H40 119.9
C41 C40 H40 119.9
C42 C41 C40 117.2(7)
C42 C41 H41 121.4
C40 C41 H41 121.4
C41 C42 C37 121.9(6)
C41 C42 O43 127.5(6)
C37 C42 O43 110.5(6)
C42 O43 B35 104.4(5)
C45 O44 B35 128.0(5)
C45 O44 Th 123.4(4)
B35 O44 Th 107.2(3)
C46 C45 O44 125.0(6)
C46 C45 C50 120.2(6)
O44 C45 C50 114.7(5)
C45 C46 C47 119.3(7)
C45 C46 H46 120.4
C47 C46 H46 120.4
C48 C47 C46 120.5(6)
C48 C47 H47 119.8
C46 C47 H47 119.8
C47 C48 C49 120.6(6)
C47 C48 H48 119.7
C49 C48 H48 119.7
C50 C49 C48 119.1(6)
C50 C49 H49 120.4
C48 C49 H49 120.4
O51 C50 C45 114.9(5)
O51 C50 C49 124.8(6)
C45 C50 C49 120.3(6)
C50 O51 B1 130.5(5)
C50 O51 Th 123.3(4)
B1 O51 Th 106.1(3)
C56 O52 C53 107.6(5)
C56 O52 Th 124.7(4)
C53 O52 Th 127.0(3)
C54 C53 O52 107.3(5)
C54 C53 H53A 110.3
O52 C53 H53A 110.3
C54 C53 H53B 110.3
O52 C53 H53B 110.3
H53A C53 H53B 108.5
C53 C54 C55 106.6(6)
C53 C54 H54A 110.4
C55 C54 H54A 110.4
C53 C54 H54B 110.4
C55 C54 H54B 110.4
H54A C54 H54B 108.6
C56 C55 C54 107.5(6)
C56 C55 H55A 110.2
C54 C55 H55A 110.2
C56 C55 H55B 110.2
C54 C55 H55B 110.2
H55A C55 H55B 108.5
C55 C56 O52 107.4(6)
C55 C56 H56A 110.2
O52 C56 H56A 110.2
C55 C56 H56B 110.2
O52 C56 H56B 110.2
H56A C56 H56B 108.5
C61 O57 C58 105.6(5)
C61 O57 Th 132.1(4)
C58 O57 Th 122.3(4)
O57 C58 C60 105.9(6)
O57 C58 H58A 110.6
C60 C58 H58A 110.6
O57 C58 H58B 110.5
C60 C58 H58B 110.6
H58A C58 H58B 108.7
C61 C59 C60 103.5(6)
C61 C59 H59A 111.1
C60 C59 H59A 111.1
C61 C59 H59B 111.1
C60 C59 H59B 111.1
H59A C59 H59B 109.0
C58 C60 C59 106.5(6)
C58 C60 H60A 110.4
C59 C60 H60A 110.4
C58 C60 H60B 110.4
C59 C60 H60B 110.4
H60A C60 H60B 108.6
O57 C61 C59 104.5(6)
O57 C61 H61A 110.9
C59 C61 H61A 110.9
O57 C61 H61B 110.8
C59 C61 H61B 110.8
H61A C61 H61B 108.9
C63 O62 C66 103.6(5)
C63 O62 Th 133.5(4)
C66 O62 Th 122.9(4)
O62 C63 C64 104.6(6)
O62 C63 H63A 110.8
C64 C63 H63A 110.8
O62 C63 H63B 110.8
C64 C63 H63B 110.8
H63A C63 H63B 108.9
C65 C64 C63 103.9(7)
C65 C64 H64A 111.0
C63 C64 H64A 111.0
C65 C64 H64B 111.0
C63 C64 H64B 111.0
H64A C64 H64B 109.0
C64 C65 C66 105.3(7)
C64 C65 H65A 110.7
C66 C65 H65A 110.7
C64 C65 H65B 110.7
C66 C65 H65B 110.7
H65A C65 H65B 108.8
O62 C66 C65 107.2(6)
O62 C66 H66A 110.3
C65 C66 H66A 110.3
O62 C66 H66B 110.3
C65 C66 H66B 110.3
H66A C66 H66B 108.5
C68 O67 C71 108.0(9)
O67 C68 C69 110.5(10)
O67 C68 H68A 109.6
C69 C68 H68A 109.6
O67 C68 H68B 109.5
C69 C68 H68B 109.5
H68A C68 H68B 108.1
C70 C69 C68 96.9(12)
C70 C69 H69A 112.4
C68 C69 H69A 112.4
C70 C69 H69B 112.3
C68 C69 H69B 112.4
H69A C69 H69B 109.9
C69 C70 C71 113.7(12)
C69 C70 H70A 108.9
C71 C70 H70A 108.8
C69 C70 H70B 108.8
C71 C70 H70B 108.8
H70A C70 H70B 107.7
O67 C71 C70 105.2(11)
O67 C71 H71A 110.7
C70 C71 H71A 110.7
O67 C71 H71B 110.7
C70 C71 H71B 110.7
H71A C71 H71B 108.8
C73 C72 H72A 109.5
C73 C72 H72B 109.5
H72A C72 H72B 109.5
C73 C72 H72C 109.4
H72A C72 H72C 109.5
H72B C72 H72C 109.5
C78 C73 C74 127.5(13)
C78 C73 C72 115.4(14)
C74 C73 C72 116.3(15)
C75 C74 C73 99(2)
C75 C74 H74 130.9
C73 C74 H74 130.1
C74 C75 C76 144(2)
C74 C75 H75 107.8
C76 C75 H75 108.2
C77 C76 C75 110.5(11)
C77 C76 H76 124.2
C75 C76 H76 125.3
C78 C77 C76 119.9(12)
C78 C77 H77 119.8
C76 C77 H77 120.3
C73 C78 C77 118.5(12)
C73 C78 H78 120.7
C77 C78 H78 120.8

loop_
_geom_bond_atom_site_label_1
_geom_bond_atom_site_label_2
_geom_bond_distance
Th O44 2.457(4)
Th O17 2.465(4)
Th O27 2.475(4)
Th O51 2.481(4)
Th O10 2.487(4)
Th O34 2.501(4)
Th O62 2.574(5)
Th O57 2.584(4)
Th O52 2.650(4)
Th Cl 2.6729(18)
B1 O9 1.449(9)
B1 O2 1.455(8)
B1 O10 1.482(8)
B1 O51 1.514(8)
O2 C3 1.378(7)
C3 C8 1.379(9)
C3 C4 1.388(8)
C4 C5 1.400(9)
C4 H4 0.9500
C5 C6 1.361(10)
C5 H5 0.9500
C6 C7 1.403(9)
C6 H6 0.9500
C7 C8 1.361(9)
C7 H7 0.9500
C8 O9 1.386(7)
O10 C11 1.382(7)
C11 C12 1.373(9)
C11 C16 1.397(8)
C12 C13 1.386(9)
C12 H12 0.9500
C13 C14 1.397(9)
C13 H13 0.9500
C14 C15 1.393(9)
C14 H14 0.9500
C15 C16 1.366(9)
C15 H15 0.9500
C16 O17 1.384(7)
O17 B18 1.533(8)
B18 O19 1.417(9)
B18 O26 1.456(8)
B18 O27 1.496(9)
O19 C20 1.379(7)
C20 C21 1.353(9)
C20 C25 1.387(9)
C21 C22 1.397(10)
C21 H21 0.9500
C22 C23 1.356(11)
C22 H22 0.9500
C23 C24 1.395(10)
C23 H23 0.9500
C24 C25 1.389(9)
C24 H24 0.9500
C25 O26 1.355(7)
O27 C28 1.372(7)
C28 C29 1.356(9)
C28 C33 1.407(9)
C29 C30 1.390(9)
C29 H29 0.9500
C30 C31 1.365(9)
C30 H30 0.9500
C31 C32 1.390(9)
C31 H31 0.9500
C32 C33 1.361(9)
C32 H32 0.9500
C33 O34 1.388(7)
O34 B35 1.503(9)
B35 O43 1.430(9)
B35 O36 1.448(9)
B35 O44 1.537(9)
O36 C37 1.368(8)
C37 C42 1.376(9)
C37 C38 1.385(9)
C38 C39 1.366(10)
C38 H38 0.9500
C39 C40 1.384(11)
C39 H39 0.9500
C40 C41 1.402(9)
C40 H40 0.9500
C41 C42 1.371(9)
C41 H41 0.9500
C42 O43 1.391(7)
O44 C45 1.391(7)
C45 C46 1.375(9)
C45 C50 1.390(9)
C46 C47 1.403(9)
C46 H46 0.9500
C47 C48 1.362(10)
C47 H47 0.9500
C48 C49 1.391(9)
C48 H48 0.9500
C49 C50 1.387(9)
C49 H49 0.9500
C50 O51 1.370(7)
O52 C56 1.457(7)
O52 C53 1.470(7)
C53 C54 1.461(9)
C53 H53A 0.9900
C53 H53B 0.9900
C54 C55 1.462(10)
C54 H54A 0.9900
C54 H54B 0.9900
C55 C56 1.448(10)
C55 H55A 0.9900
C55 H55B 0.9900
C56 H56A 0.9900
C56 H56B 0.9900
O57 C61 1.458(8)
O57 C58 1.475(8)
C58 C60 1.504(10)
C58 H58A 0.9900
C58 H58B 0.9900
C59 C61 1.498(10)
C59 C60 1.512(11)
C59 H59A 0.9900
C59 H59B 0.9900
C60 H60A 0.9900
C60 H60B 0.9900
C61 H61A 0.9900
C61 H61B 0.9900
O62 C63 1.451(8)
O62 C66 1.461(7)
C63 C64 1.513(10)
C63 H63A 0.9900
C63 H63B 0.9900
C64 C65 1.499(11)
C64 H64A 0.9900
C64 H64B 0.9900
C65 C66 1.506(11)
C65 H65A 0.9900
C65 H65B 0.9900
C66 H66A 0.9900
C66 H66B 0.9900
O67 C68 1.383(14)
O67 C71 1.426(13)
C68 C69 1.601(17)
C68 H68A 0.9900
C68 H68B 0.9900
C69 C70 1.422(19)
C69 H69A 0.9900
C69 H69B 0.9900
C70 C71 1.434(16)
C70 H70A 0.9900
C70 H70B 0.9900
C71 H71A 0.9900
C71 H71B 0.9900
C72 C73 1.556(19)
C72 H72A 0.9800
C72 H72B 0.9800
C72 H72C 0.9800
C73 C78 1.350(16)
C73 C74 1.58(3)
C74 C75 1.18(2)
C74 H74 0.9500
C75 C76 1.452(19)
C75 H75 0.9500
C76 C77 1.404(17)
C76 H76 0.9500
C77 C78 1.355(13)
C77 H77 0.9500
C78 H78 0.9500
